data_7114916
loop_
_publ_author_name
'Albrecht, Markus'
'Napp, Matthias'
'Schneider, Matthias'
'Weis, Patrick'
'Fr\"ohlich, Roland'

_publ_contact_author
;
Priv. Doz. Dr. Markus Albrecht
Institut f\"ur Organische Chemie
Universit\"at Karlsruhe
Richard-Willst\"atter-Allee
D-76131 Karlsruhe
Bundesrepublik Deutschland
;
_publ_section_title
;
 Kinetic versus thermodynamic control of the self-assembly of isomeric
 double-stranded dinuclear titanium(iv) complexes from a
 phenylalanine-bridged dicatechol ligand
;
_journal_issue 5
_journal_name_full 'Chemical Communications'
_journal_page_first 409
_journal_paper_doi 10.1039/b009657l
_journal_year 2001
_chemical_formula_sum 'C60 H74 Li2 N8 O20 Ti2'
_chemical_formula_weight 1336.95
_chemical_name_systematic
; 
? 
;
_space_group_IT_number 4
_symmetry_cell_setting monoclinic
_symmetry_space_group_name_Hall 'P 2yb'
_symmetry_space_group_name_H-M 'P 1 21 1'
_atom_sites_solution_hydrogens 'at N and of H~2~O from diff.-fourier'
_atom_sites_solution_primary direct
_atom_sites_solution_secondary difmap
_audit_creation_method SHELXL-97
_cell_angle_alpha 90.00
_cell_angle_beta 95.04(1)
_cell_angle_gamma 90.00
_cell_formula_units_Z 2
_cell_length_a 9.404(1)
_cell_length_b 22.726(1)
_cell_length_c 15.382(1)
_cell_measurement_temperature 198(2)
_cell_volume 3274.7(4)
_computing_cell_refinement 'Collect (Nonius B.V., 1998)'
_computing_data_collection 'Collect (Nonius B.V., 1998)'
_computing_data_reduction 'Denzo-SMN (Otwinowski & Minor, 1997)'
_computing_molecular_graphics 'SCHAKAL (Keller,1997)'
_computing_publication_material 'SHELXL-97 (Sheldrick, 1997)'
_computing_structure_refinement 'SHELXL-97 (Sheldrick, 1997)'
_computing_structure_solution 'SHELXS-97 (Sheldrick, 1990)'
_diffrn_ambient_temperature 198(2)
_diffrn_measured_fraction_theta_full 0.999
_diffrn_measured_fraction_theta_max 0.999
_diffrn_measurement_device_type 'Nonius KappaCCD'
_diffrn_measurement_method '\w and \f scans'
_diffrn_radiation_monochromator graphite
_diffrn_radiation_source 'rotating anode Nonius FR591'
_diffrn_radiation_type MoK\a
_diffrn_radiation_wavelength 0.71073
_diffrn_reflns_av_R_equivalents 0.0621
_diffrn_reflns_av_sigmaI/netI 0.1166
_diffrn_reflns_limit_h_max 11
_diffrn_reflns_limit_h_min -8
_diffrn_reflns_limit_k_max 27
_diffrn_reflns_limit_k_min -24
_diffrn_reflns_limit_l_max 18
_diffrn_reflns_limit_l_min -14
_diffrn_reflns_number 17559
_diffrn_reflns_theta_full 25.00
_diffrn_reflns_theta_max 25.00
_diffrn_reflns_theta_min 2.17
_exptl_absorpt_coefficient_mu 0.322
_exptl_absorpt_correction_T_max 0.9841
_exptl_absorpt_correction_T_min 0.9239
_exptl_absorpt_correction_type 'SORTAV (Blessing, 1995 & 1997)'
_exptl_crystal_colour red
_exptl_crystal_density_diffrn 1.356
_exptl_crystal_density_method 'not measured'
_exptl_crystal_description block
_exptl_crystal_F_000 1400
_exptl_crystal_size_max 0.25
_exptl_crystal_size_mid 0.15
_exptl_crystal_size_min 0.05
_refine_diff_density_max 0.245
_refine_diff_density_min -0.359
_refine_diff_density_rms 0.055
_refine_ls_abs_structure_details 'Flack H D (1983), Acta Cryst. A39, 876-881'
_refine_ls_abs_structure_Flack 0.01(6)
_refine_ls_extinction_method none
_refine_ls_goodness_of_fit_ref 1.018
_refine_ls_hydrogen_treatment 'refined as riding atoms'
_refine_ls_matrix_type full
_refine_ls_number_parameters 863
_refine_ls_number_reflns 10574
_refine_ls_number_restraints 8
_refine_ls_restrained_S_all 1.018
_refine_ls_R_factor_all 0.1293
_refine_ls_R_factor_gt 0.0682
_refine_ls_shift/su_max 0.001
_refine_ls_shift/su_mean 0.000
_refine_ls_structure_factor_coef Fsqd
_refine_ls_weighting_details 'calc w=1/[\s^2^(Fo^2^)+(0.0207P)^2^+3.9540P] where P=(Fo^2^+2Fc^2^)/3'
_refine_ls_weighting_scheme calc
_refine_ls_wR_factor_gt 0.1210
_refine_ls_wR_factor_ref 0.1468
_reflns_number_gt 6559
_reflns_number_total 10574
_reflns_threshold_expression >2sigma(I)
_cod_data_source_file b009657l.txt
_cod_data_source_block fro1381
_cod_depositor_comments
;
The following automatic conversions were performed:
'_publ_contact_autor' tag replaced with '_publ_contact_author'.

Automatic conversion script
Id: cif_correct_tags 1440 2010-10-19 06:21:57Z saulius 
;
_cod_original_sg_symbol_H-M P21
_cod_database_code 7114916

loop_
_symmetry_equiv_pos_as_xyz
'x, y, z'
'-x, y+1/2, -z'

loop_
_atom_site_label
_atom_site_type_symbol
_atom_site_fract_x
_atom_site_fract_y
_atom_site_fract_z
_atom_site_U_iso_or_equiv
_atom_site_adp_type
_atom_site_occupancy
_atom_site_symmetry_multiplicity
_atom_site_calc_flag
_atom_site_refinement_flags
Ti1 Ti 0.79435(17) 0.82636(6) 0.25647(10) 0.0358(4) Uani 1 1 d .
Ti2 Ti 0.70392(16) 0.69121(6) 0.24306(11) 0.0348(4) Uani 1 1 d .
O1 O 0.6312(6) 0.7717(3) 0.2192(4) 0.0402(17) Uani 1 1 d .
C1 C 0.5111(10) 0.7891(5) 0.1610(7) 0.054(3) Uani 1 1 d .
H1A H 0.5065 0.7646 0.1084 0.081 Uiso 1 1 calc R
H1B H 0.5215 0.8305 0.1447 0.081 Uiso 1 1 calc R
H1C H 0.4232 0.7842 0.1900 0.081 Uiso 1 1 calc R
O2 O 0.8638(6) 0.7446(2) 0.2814(4) 0.0326(15) Uani 1 1 d .
C2 C 0.9836(11) 0.7317(5) 0.3420(7) 0.054(3) Uani 1 1 d .
H2A H 0.9563 0.7361 0.4017 0.081 Uiso 1 1 calc R
H2B H 1.0617 0.7589 0.3327 0.081 Uiso 1 1 calc R
H2C H 1.0151 0.6912 0.3332 0.081 Uiso 1 1 calc R
O11 O 0.7905(6) 0.8401(3) 0.3796(4) 0.0379(16) Uani 1 1 d .
C11 C 0.7122(9) 0.8860(4) 0.4028(6) 0.039(2) Uani 1 1 d .
O12 O 0.6666(7) 0.8931(3) 0.2543(4) 0.0420(17) Uani 1 1 d .
C12 C 0.6404(10) 0.9141(4) 0.3309(6) 0.037(2) Uani 1 1 d .
C13 C 0.5533(10) 0.9612(4) 0.3440(7) 0.048(3) Uani 1 1 d .
H13 H 0.5033 0.9803 0.2955 0.058 Uiso 1 1 calc R
C14 C 0.5384(12) 0.9810(5) 0.4285(9) 0.067(4) Uani 1 1 d .
H14 H 0.4803 1.0142 0.4379 0.081 Uiso 1 1 calc R
C15 C 0.6080(12) 0.9523(5) 0.4975(8) 0.066(3) Uani 1 1 d .
H15 H 0.5958 0.9656 0.5549 0.079 Uiso 1 1 calc R
C16 C 0.6975(12) 0.9035(4) 0.4868(7) 0.050(3) Uani 1 1 d .
C17 C 0.7828(12) 0.8732(4) 0.5643(6) 0.050(3) Uani 1 1 d .
H17A H 0.8853 0.8828 0.5628 0.060 Uiso 1 1 calc R
H17B H 0.7513 0.8890 0.6194 0.060 Uiso 1 1 calc R
N18 N 0.7659(9) 0.8115(4) 0.5634(6) 0.049(2) Uani 1 1 d .
H18 H 0.724(8) 0.794(4) 0.519(6) 0.059 Uiso 1 1 d .
C19 C 0.8271(11) 0.7800(5) 0.6233(7) 0.047(3) Uani 1 1 d .
O20 O 0.8916(8) 0.7996(3) 0.6908(5) 0.061(2) Uani 1 1 d .
C21 C 0.8043(8) 0.7106(4) 0.6238(6) 0.039(2) Uani 1 1 d .
H21 H 0.7570 0.6983 0.6766 0.047 Uiso 1 1 calc R
N22 N 0.7211(8) 0.6919(4) 0.5451(5) 0.0396(18) Uani 1 1 d .
H22 H 0.762(7) 0.684(3) 0.498(5) 0.047 Uiso 1 1 d .
C23 C 0.5895(10) 0.6681(4) 0.5515(7) 0.045(2) Uani 1 1 d .
O24 O 0.5416(7) 0.6615(3) 0.6221(4) 0.0589(18) Uani 1 1 d .
C25 C 0.5056(9) 0.6515(4) 0.4707(6) 0.037(2) Uani 1 1 d .
C26 C 0.3699(10) 0.6296(5) 0.4764(6) 0.053(3) Uani 1 1 d .
H26 H 0.3386 0.6219 0.5323 0.064 Uiso 1 1 calc R
C27 C 0.2809(11) 0.6190(5) 0.4051(7) 0.063(3) Uani 1 1 d .
H27 H 0.1872 0.6051 0.4114 0.076 Uiso 1 1 calc R
C28 C 0.3241(10) 0.6282(5) 0.3224(6) 0.046(3) Uani 1 1 d .
H28 H 0.2613 0.6204 0.2719 0.056 Uiso 1 1 calc R
C29 C 0.4569(10) 0.6484(4) 0.3152(6) 0.040(2) Uani 1 1 d .
O29 O 0.5141(6) 0.6594(3) 0.2378(4) 0.0376(15) Uani 1 1 d .
C30 C 0.5489(9) 0.6610(4) 0.3875(6) 0.032(2) Uani 1 1 d .
O30 O 0.6797(5) 0.6826(3) 0.3699(3) 0.0335(14) Uani 1 1 d .
C31 C 0.9590(7) 0.6842(3) 0.6263(5) 0.0396(16) Uani 1 1 d .
H31A H 1.0201 0.7025 0.6747 0.047 Uiso 1 1 calc R
H31B H 1.0007 0.6934 0.5710 0.047 Uiso 1 1 calc R
C32 C 0.9563(11) 0.6144(4) 0.6399(7) 0.052(3) Uani 1 1 d .
C33 C 1.0621(12) 0.5864(5) 0.6106(8) 0.069(3) Uani 1 1 d .
H33 H 1.1335 0.6066 0.5823 0.083 Uiso 1 1 calc R
C34 C 1.0673(15) 0.5263(7) 0.6220(8) 0.082(4) Uani 1 1 d .
H34 H 1.1433 0.5051 0.5998 0.099 Uiso 1 1 calc R
C35 C 0.9731(15) 0.4975(6) 0.6617(10) 0.092(5) Uani 1 1 d .
H35 H 0.9832 0.4563 0.6705 0.111 Uiso 1 1 calc R
C36 C 0.8617(14) 0.5260(6) 0.6902(11) 0.108(6) Uani 1 1 d .
H36 H 0.7914 0.5052 0.7186 0.129 Uiso 1 1 calc R
C37 C 0.8504(12) 0.5852(6) 0.6780(10) 0.099(5) Uani 1 1 d .
H37 H 0.7702 0.6061 0.6957 0.119 Uiso 1 1 calc R
O41 O 0.7134(6) 0.6818(3) 0.1182(4) 0.0389(15) Uani 1 1 d .
C41 C 0.7969(10) 0.6348(4) 0.0960(6) 0.039(2) Uani 1 1 d .
O42 O 0.8279(7) 0.6257(3) 0.2449(4) 0.0414(17) Uani 1 1 d .
C42 C 0.8627(11) 0.6049(4) 0.1658(7) 0.047(3) Uani 1 1 d .
C43 C 0.9561(11) 0.5582(5) 0.1536(7) 0.056(3) Uani 1 1 d .
H43 H 1.0053 0.5383 0.2016 0.067 Uiso 1 1 calc R
C44 C 0.9727(11) 0.5427(5) 0.0705(8) 0.060(3) Uani 1 1 d .
H44 H 1.0356 0.5111 0.0608 0.072 Uiso 1 1 calc R
C45 C 0.9045(12) 0.5699(5) -0.0008(7) 0.057(3) Uani 1 1 d .
H45 H 0.9188 0.5565 -0.0579 0.068 Uiso 1 1 calc R
C46 C 0.8124(10) 0.6180(4) 0.0108(6) 0.041(2) Uani 1 1 d .
C47 C 0.7334(12) 0.6435(5) -0.0646(7) 0.060(3) Uani 1 1 d .
H47A H 0.6350 0.6276 -0.0695 0.072 Uiso 1 1 calc R
H47B H 0.7787 0.6318 -0.1177 0.072 Uiso 1 1 calc R
N48 N 0.7267(9) 0.7103(4) -0.0604(5) 0.048(2) Uani 1 1 d .
H48 H 0.735(9) 0.722(4) -0.012(6) 0.058 Uiso 1 1 d .
C49 C 0.6656(11) 0.7434(5) -0.1278(6) 0.045(3) Uani 1 1 d .
O50 O 0.6202(7) 0.7192(3) -0.1958(5) 0.0527(19) Uani 1 1 d .
C51 C 0.6380(13) 0.8065(4) -0.1099(6) 0.078(4) Uani 1 1 d .
H51 H 0.5519 0.8035 -0.0763 0.094 Uiso 1 1 calc R
N52 N 0.7438(10) 0.8299(4) -0.0430(6) 0.061(2) Uani 1 1 d .
H52 H 0.738(7) 0.814(3) 0.024(5) 0.073 Uiso 1 1 d .
C53 C 0.8722(12) 0.8476(4) -0.0538(5) 0.048(3) Uani 1 1 d .
O54 O 0.9186(8) 0.8473(4) -0.1287(4) 0.086(3) Uani 1 1 d .
C55 C 0.9697(10) 0.8644(4) 0.0241(7) 0.045(3) Uani 1 1 d .
C56 C 1.1057(12) 0.8886(5) 0.0119(8) 0.065(3) Uani 1 1 d .
H56 H 1.1308 0.8966 -0.0454 0.078 Uiso 1 1 calc R
C57 C 1.2012(12) 0.9007(5) 0.0825(9) 0.072(4) Uani 1 1 d .
H57 H 1.2927 0.9157 0.0726 0.087 Uiso 1 1 calc R
C58 C 1.1680(11) 0.8916(5) 0.1689(7) 0.058(3) Uani 1 1 d .
H58 H 1.2341 0.9012 0.2171 0.069 Uiso 1 1 calc R
C59 C 1.0324(9) 0.8675(4) 0.1813(7) 0.036(2) Uani 1 1 d .
O59 O 0.9826(6) 0.8584(3) 0.2591(4) 0.0466(18) Uani 1 1 d .
C60 C 0.9313(10) 0.8565(4) 0.1094(6) 0.036(2) Uani 1 1 d .
O60 O 0.8105(6) 0.8362(3) 0.1301(4) 0.0422(17) Uani 1 1 d .
C61 C 0.5866(12) 0.8421(5) -0.1792(8) 0.107(4) Uani 1 1 d .
H61A H 0.4980 0.8240 -0.2067 0.129 Uiso 1 1 calc R
H61B H 0.6575 0.8417 -0.2232 0.129 Uiso 1 1 calc R
C62 C 0.5557(12) 0.9032(6) -0.1599(9) 0.086(5) Uani 1 1 d .
C63 C 0.4324(14) 0.9259(6) -0.1257(8) 0.073(4) Uani 1 1 d .
H63 H 0.3652 0.8983 -0.1074 0.088 Uiso 1 1 calc R
C64 C 0.4019(12) 0.9836(6) -0.1169(9) 0.071(3) Uani 1 1 d .
H64 H 0.3134 0.9952 -0.0968 0.085 Uiso 1 1 calc R
C65 C 0.4975(15) 1.0246(6) -0.1368(10) 0.089(4) Uani 1 1 d .
H65 H 0.4772 1.0653 -0.1311 0.106 Uiso 1 1 calc R
C66 C 0.6213(16) 1.0070(7) -0.1646(9) 0.100(5) Uani 1 1 d .
H66 H 0.6916 1.0358 -0.1737 0.120 Uiso 1 1 calc R
C67 C 0.6531(15) 0.9456(9) -0.1816(9) 0.102(5) Uani 1 1 d .
H67 H 0.7381 0.9348 -0.2068 0.123 Uiso 1 1 calc R
Li2 Li 1.008(2) 0.8484(12) -0.2327(13) 0.096(8) Uani 1 1 d .
Li1 Li 0.4990(16) 0.6638(7) 0.7392(9) 0.043(4) Uani 1 1 d .
O3 O 0.3044(8) 0.6950(5) 0.7297(6) 0.085(3) Uani 1 1 d D
H3A H 0.332(10) 0.7448(19) 0.715(6) 0.128 Uiso 1 1 d D
H3B H 0.234(9) 0.697(4) 0.790(4) 0.128 Uiso 1 1 d D
O4 O 1.1900(7) 0.8260(4) -0.2258(5) 0.065(2) Uani 1 1 d D
H4A H 1.199(9) 0.786(2) -0.175(4) 0.098 Uiso 1 1 d D
H4B H 1.168(8) 0.804(3) -0.296(3) 0.098 Uiso 1 1 d D
O101 O 1.0232(8) 0.9294(3) -0.2897(5) 0.066(2) Uani 1 1 d .
C102 C 1.1463(11) 0.9494(5) -0.3047(8) 0.065(3) Uani 1 1 d .
H102 H 1.2265 0.9291 -0.2775 0.078 Uiso 1 1 calc R
N103 N 1.1730(10) 0.9934(4) -0.3516(6) 0.060(3) Uani 1 1 d .
C104 C 1.3183(13) 1.0123(6) -0.3603(8) 0.082(4) Uani 1 1 d .
H10A H 1.3393 1.0473 -0.3242 0.123 Uiso 1 1 calc R
H10B H 1.3292 1.0218 -0.4215 0.123 Uiso 1 1 calc R
H10C H 1.3846 0.9807 -0.3411 0.123 Uiso 1 1 calc R
C105 C 1.0502(19) 1.0229(8) -0.3944(12) 0.156(8) Uani 1 1 d .
H10D H 0.9642 1.0108 -0.3674 0.234 Uiso 1 1 calc R
H10E H 1.0404 1.0125 -0.4564 0.234 Uiso 1 1 calc R
H10F H 1.0625 1.0656 -0.3882 0.234 Uiso 1 1 calc R
O111 O 1.2655(14) 0.7848(6) -0.3866(6) 0.155(5) Uani 1 1 d .
C112 C 1.3046(15) 0.7835(6) -0.4621(8) 0.092(4) Uani 1 1 d .
H112 H 1.3560 0.7492 -0.4761 0.111 Uiso 1 1 calc R
N113 N 1.2855(10) 0.8217(5) -0.5240(7) 0.066(3) Uani 1 1 d .
C114 C 1.1896(18) 0.8662(8) -0.5166(12) 0.154(7) Uani 1 1 d .
H11A H 1.1653 0.8688 -0.4561 0.231 Uiso 1 1 calc R
H11B H 1.1030 0.8582 -0.5550 0.231 Uiso 1 1 calc R
H11C H 1.2316 0.9035 -0.5335 0.231 Uiso 1 1 calc R
C115 C 1.3542(13) 0.8142(7) -0.6025(8) 0.089(4) Uani 1 1 d .
H11D H 1.3958 0.7747 -0.6035 0.134 Uiso 1 1 calc R
H11E H 1.4298 0.8437 -0.6049 0.134 Uiso 1 1 calc R
H11F H 1.2840 0.8191 -0.6530 0.134 Uiso 1 1 calc R
O121 O 0.4717(9) 0.5898(4) 0.7973(6) 0.086(3) Uani 1 1 d .
C122 C 0.3506(15) 0.5723(5) 0.8054(6) 0.070(4) Uani 1 1 d .
H122 H 0.2712 0.5918 0.7756 0.083 Uiso 1 1 calc R
N123 N 0.3294(11) 0.5254(4) 0.8567(6) 0.061(3) Uani 1 1 d .
C124 C 0.4377(14) 0.4906(6) 0.9029(7) 0.083(4) Uani 1 1 d .
H12A H 0.5288 0.5118 0.9058 0.124 Uiso 1 1 calc R
H12B H 0.4470 0.4531 0.8725 0.124 Uiso 1 1 calc R
H12C H 0.4115 0.4831 0.9622 0.124 Uiso 1 1 calc R
C125 C 0.1861(15) 0.5037(7) 0.8618(11) 0.128(7) Uani 1 1 d .
H12D H 0.1203 0.5250 0.8200 0.192 Uiso 1 1 calc R
H12E H 0.1578 0.5097 0.9210 0.192 Uiso 1 1 calc R
H12F H 0.1828 0.4616 0.8478 0.192 Uiso 1 1 calc R
O131 O 0.2661(11) 0.7395(4) 0.8990(7) 0.110(3) Uani 1 1 d .
C132 C 0.1903(18) 0.7383(7) 0.9602(12) 0.135(7) Uani 1 1 d .
H132 H 0.1085 0.7629 0.9598 0.162 Uiso 1 1 calc R
N133 N 0.2226(10) 0.7036(4) 1.0246(7) 0.065(3) Uani 1 1 d .
C134 C 0.1523(14) 0.7050(7) 1.1018(9) 0.095(5) Uani 1 1 d .
H13A H 0.0737 0.7334 1.0953 0.142 Uiso 1 1 calc R
H13B H 0.2199 0.7167 1.1509 0.142 Uiso 1 1 calc R
H13C H 0.1142 0.6658 1.1130 0.142 Uiso 1 1 calc R
C135 C 0.3301(14) 0.6536(5) 1.0211(8) 0.092(4) Uani 1 1 d .
H13D H 0.2805 0.6177 1.0001 0.138 Uiso 1 1 calc R
H13E H 0.3772 0.6467 1.0796 0.138 Uiso 1 1 calc R
H13F H 0.4018 0.6642 0.9812 0.138 Uiso 1 1 calc R

loop_
_atom_site_aniso_label
_atom_site_aniso_U_11
_atom_site_aniso_U_22
_atom_site_aniso_U_33
_atom_site_aniso_U_23
_atom_site_aniso_U_13
_atom_site_aniso_U_12
Ti1 0.0471(10) 0.0293(10) 0.0311(10) -0.0007(8) 0.0031(8) 0.0017(8)
Ti2 0.0392(10) 0.0331(10) 0.0319(10) -0.0038(8) 0.0013(8) -0.0027(8)
O1 0.037(4) 0.041(4) 0.041(4) -0.003(3) -0.004(3) 0.002(3)
C1 0.042(6) 0.048(7) 0.067(8) 0.011(6) -0.025(5) -0.004(5)
O2 0.036(4) 0.027(3) 0.035(4) -0.001(3) 0.005(3) -0.004(3)
C2 0.049(7) 0.058(7) 0.054(7) 0.002(6) -0.003(5) 0.006(5)
O11 0.049(4) 0.041(4) 0.023(3) -0.001(3) 0.000(3) 0.007(3)
C11 0.040(5) 0.045(6) 0.032(6) -0.004(5) 0.004(4) -0.015(5)
O12 0.057(4) 0.032(4) 0.037(4) 0.004(3) 0.001(3) 0.009(3)
C12 0.049(6) 0.022(5) 0.040(6) 0.015(4) 0.004(5) -0.003(4)
C13 0.059(6) 0.024(5) 0.067(8) -0.002(5) 0.033(6) 0.007(4)
C14 0.085(8) 0.033(6) 0.086(10) 0.000(6) 0.021(7) 0.025(5)
C15 0.074(7) 0.058(8) 0.070(8) -0.021(7) 0.035(6) 0.009(6)
C16 0.078(7) 0.029(6) 0.046(7) 0.001(5) 0.016(6) 0.007(5)
C17 0.083(7) 0.035(6) 0.032(6) -0.010(5) 0.008(5) -0.006(5)
N18 0.070(6) 0.039(6) 0.036(5) -0.010(4) -0.005(5) -0.005(4)
C19 0.052(6) 0.042(6) 0.046(6) 0.000(5) -0.002(5) -0.013(5)
O20 0.077(5) 0.058(5) 0.043(4) -0.003(4) -0.014(4) -0.020(4)
C21 0.042(4) 0.033(4) 0.040(5) 0.005(3) -0.004(3) -0.011(3)
N22 0.045(4) 0.046(4) 0.026(4) 0.001(3) -0.009(3) -0.016(3)
C23 0.044(5) 0.041(5) 0.050(6) 0.010(4) 0.010(4) -0.004(4)
O24 0.056(3) 0.085(5) 0.036(4) 0.000(3) 0.007(3) -0.018(3)
C25 0.037(5) 0.044(5) 0.030(5) -0.009(4) 0.002(4) -0.008(4)
C26 0.048(6) 0.076(7) 0.036(5) -0.006(5) 0.006(4) -0.014(5)
C27 0.048(6) 0.093(8) 0.049(6) -0.014(6) 0.009(5) -0.019(6)
C28 0.041(5) 0.049(6) 0.046(6) -0.003(5) -0.011(5) -0.009(5)
C29 0.044(5) 0.042(6) 0.031(5) 0.003(4) -0.009(4) -0.003(5)
O29 0.047(4) 0.029(4) 0.037(4) -0.006(3) 0.000(3) -0.010(3)
C30 0.028(4) 0.029(5) 0.040(6) 0.004(4) 0.006(4) -0.005(3)
O30 0.035(3) 0.033(4) 0.032(4) 0.004(3) 0.003(3) -0.003(3)
C31 0.039(4) 0.045(4) 0.035(4) 0.012(3) 0.001(3) 0.000(3)
C32 0.053(6) 0.039(6) 0.062(6) 0.001(4) -0.004(5) 0.000(5)
C33 0.058(7) 0.066(8) 0.083(8) 0.022(6) 0.010(6) 0.019(6)
C34 0.103(11) 0.082(10) 0.059(7) -0.013(7) -0.006(7) 0.037(8)
C35 0.097(10) 0.051(7) 0.121(11) 0.026(7) -0.036(9) 0.011(7)
C36 0.077(8) 0.072(8) 0.178(15) 0.073(9) 0.035(8) 0.016(7)
C37 0.043(7) 0.102(9) 0.150(12) 0.068(9) -0.006(7) 0.018(6)
O41 0.050(4) 0.025(3) 0.044(4) -0.004(3) 0.011(3) 0.004(3)
C41 0.057(6) 0.019(5) 0.043(6) -0.002(4) 0.013(5) 0.000(4)
O42 0.053(4) 0.030(4) 0.042(4) -0.003(3) 0.006(3) -0.002(3)
C42 0.060(7) 0.041(7) 0.044(6) -0.021(5) 0.020(5) -0.009(5)
C43 0.061(7) 0.052(7) 0.054(7) 0.008(6) -0.004(6) 0.011(5)
C44 0.067(7) 0.058(7) 0.059(8) -0.001(6) 0.025(6) 0.012(5)
C45 0.099(8) 0.039(6) 0.033(6) -0.002(5) 0.010(6) 0.011(6)
C46 0.047(6) 0.044(6) 0.034(6) -0.002(5) 0.003(4) -0.005(5)
C47 0.068(7) 0.052(7) 0.058(8) -0.010(6) 0.000(6) 0.005(5)
N48 0.067(6) 0.051(6) 0.025(5) 0.000(4) -0.006(5) -0.010(4)
C49 0.056(6) 0.061(7) 0.015(5) -0.003(5) -0.004(4) -0.006(5)
O50 0.059(4) 0.062(5) 0.037(4) -0.004(3) 0.000(3) -0.017(4)
C51 0.141(10) 0.061(7) 0.025(5) 0.013(4) -0.031(6) -0.041(7)
N52 0.091(6) 0.047(5) 0.041(5) 0.008(4) -0.011(4) -0.021(4)
C53 0.087(8) 0.042(5) 0.012(4) -0.009(4) -0.010(5) 0.025(5)
O54 0.121(6) 0.103(6) 0.036(4) -0.002(4) 0.012(4) 0.026(5)
C55 0.051(5) 0.035(5) 0.047(6) 0.010(4) 0.002(4) 0.002(4)
C56 0.066(7) 0.071(7) 0.058(7) 0.013(6) 0.009(6) -0.006(6)
C57 0.051(7) 0.067(7) 0.102(10) 0.025(7) 0.029(7) -0.007(6)
C58 0.050(6) 0.066(8) 0.058(7) 0.000(6) 0.009(5) -0.008(6)
C59 0.036(5) 0.019(4) 0.055(6) -0.004(4) 0.015(5) 0.004(4)
O59 0.048(4) 0.058(5) 0.033(4) 0.001(3) -0.006(3) -0.007(3)
C60 0.054(6) 0.025(5) 0.028(5) -0.004(4) -0.004(4) 0.004(4)
O60 0.041(4) 0.058(5) 0.028(4) 0.000(3) 0.004(3) -0.013(3)
C61 0.098(8) 0.093(8) 0.122(10) -0.032(8) -0.042(7) 0.007(6)
C62 0.039(6) 0.093(10) 0.118(11) -0.054(8) -0.038(7) 0.033(6)
C63 0.075(8) 0.071(8) 0.069(7) 0.010(6) -0.022(6) -0.016(6)
C64 0.047(6) 0.074(8) 0.090(9) 0.001(6) -0.002(5) 0.003(5)
C65 0.083(9) 0.059(8) 0.119(11) 0.014(7) -0.025(8) 0.012(6)
C66 0.091(10) 0.112(12) 0.093(9) 0.045(9) -0.015(8) -0.032(9)
C67 0.075(9) 0.157(15) 0.077(9) -0.018(10) 0.016(7) 0.021(10)
Li2 0.077(14) 0.15(2) 0.062(13) -0.035(13) -0.007(11) -0.040(13)
Li1 0.056(9) 0.040(8) 0.032(8) 0.005(6) 0.010(7) -0.005(7)
O3 0.057(5) 0.116(7) 0.083(6) -0.016(6) 0.012(4) -0.010(5)
O4 0.065(5) 0.053(4) 0.076(5) 0.015(4) -0.001(4) -0.002(4)
O101 0.070(5) 0.035(4) 0.091(6) -0.011(4) -0.008(4) -0.005(3)
C102 0.043(6) 0.043(7) 0.105(9) -0.009(7) -0.021(6) -0.010(5)
N103 0.069(7) 0.046(6) 0.065(6) 0.005(5) 0.003(5) -0.009(5)
C104 0.108(11) 0.066(9) 0.076(8) 0.015(7) 0.035(8) -0.004(7)
C105 0.178(16) 0.104(12) 0.168(16) 0.007(11) -0.094(14) 0.050(11)
O111 0.233(12) 0.181(10) 0.065(6) 0.029(6) 0.089(7) 0.039(8)
C112 0.131(11) 0.090(9) 0.054(7) -0.008(7) 0.002(7) 0.063(8)
N113 0.075(6) 0.047(5) 0.076(7) 0.015(5) 0.005(5) 0.007(5)
C114 0.139(13) 0.159(16) 0.159(17) -0.031(13) -0.016(12) 0.072(13)
C115 0.093(9) 0.109(12) 0.068(8) 0.008(8) 0.019(7) -0.035(9)
O121 0.073(6) 0.111(7) 0.074(6) 0.001(5) 0.004(5) -0.044(5)
C122 0.116(10) 0.065(8) 0.028(5) -0.006(5) 0.008(6) -0.004(7)
N123 0.098(8) 0.043(6) 0.042(5) -0.007(5) 0.003(5) -0.012(5)
C124 0.118(10) 0.061(7) 0.061(7) 0.010(6) -0.037(7) -0.019(7)
C125 0.115(12) 0.087(11) 0.197(17) -0.048(11) 0.101(12) -0.028(9)
O131 0.124(7) 0.082(6) 0.124(8) 0.034(5) 0.010(6) 0.050(5)
C132 0.143(14) 0.121(13) 0.156(15) 0.071(11) 0.104(12) 0.018(10)
N133 0.066(6) 0.054(6) 0.075(7) 0.001(5) 0.010(5) 0.002(5)
C134 0.082(9) 0.089(11) 0.115(12) 0.037(9) 0.015(9) 0.003(8)
C135 0.132(10) 0.045(7) 0.093(9) 0.002(6) -0.024(8) 0.029(7)

loop_
_atom_type_symbol
_atom_type_description
_atom_type_scat_dispersion_real
_atom_type_scat_dispersion_imag
_atom_type_scat_source
C C 0.0033 0.0016 'International Tables Vol C Tables 4.2.6.8 and 6.1.1.4'
H H 0.0000 0.0000 'International Tables Vol C Tables 4.2.6.8 and 6.1.1.4'
Li Li -0.0003 0.0001 'International Tables Vol C Tables 4.2.6.8 and 6.1.1.4'
N N 0.0061 0.0033 'International Tables Vol C Tables 4.2.6.8 and 6.1.1.4'
O O 0.0106 0.0060 'International Tables Vol C Tables 4.2.6.8 and 6.1.1.4'
Ti Ti 0.2776 0.4457 'International Tables Vol C Tables 4.2.6.8 and 6.1.1.4'

loop_
_geom_angle_atom_site_label_1
_geom_angle_atom_site_label_2
_geom_angle_atom_site_label_3
_geom_angle
_geom_angle_site_symmetry_1
_geom_angle_site_symmetry_3
O59 Ti1 O11 90.8(3) . .
O59 Ti1 O12 106.0(3) . .
O11 Ti1 O12 79.9(3) . .
O59 Ti1 O60 80.0(3) . .
O11 Ti1 O60 163.8(3) . .
O12 Ti1 O60 89.7(3) . .
O59 Ti1 O2 93.6(3) . .
O11 Ti1 O2 89.8(3) . .
O12 Ti1 O2 157.9(3) . .
O60 Ti1 O2 104.1(3) . .
O59 Ti1 O1 156.9(3) . .
O11 Ti1 O1 107.5(3) . .
O12 Ti1 O1 91.3(3) . .
O60 Ti1 O1 85.0(3) . .
O2 Ti1 O1 73.1(2) . .
O59 Ti1 Ti2 127.5(2) . .
O11 Ti1 Ti2 101.09(19) . .
O12 Ti1 Ti2 126.4(2) . .
O60 Ti1 Ti2 95.1(2) . .
O2 Ti1 Ti2 36.55(17) . .
O1 Ti1 Ti2 36.54(18) . .
O42 Ti2 O29 105.9(3) . .
O42 Ti2 O41 81.2(3) . .
O29 Ti2 O41 92.3(3) . .
O42 Ti2 O1 159.3(3) . .
O29 Ti2 O1 92.0(3) . .
O41 Ti2 O1 87.9(3) . .
O42 Ti2 O2 91.6(2) . .
O29 Ti2 O2 157.1(3) . .
O41 Ti2 O2 105.2(3) . .
O1 Ti2 O2 74.3(2) . .
O42 Ti2 O30 91.8(3) . .
O29 Ti2 O30 79.5(2) . .
O41 Ti2 O30 167.4(3) . .
O1 Ti2 O30 101.8(3) . .
O2 Ti2 O30 85.3(2) . .
O42 Ti2 Ti1 126.7(2) . .
O29 Ti2 Ti1 127.33(19) . .
O41 Ti2 Ti1 97.73(19) . .
O1 Ti2 Ti1 37.47(18) . .
O2 Ti2 Ti1 36.85(17) . .
O30 Ti2 Ti1 94.81(19) . .
C1 O1 Ti2 127.8(6) . .
C1 O1 Ti1 123.0(6) . .
Ti2 O1 Ti1 106.0(3) . .
C2 O2 Ti2 127.1(6) . .
C2 O2 Ti1 122.9(6) . .
Ti2 O2 Ti1 106.6(3) . .
C11 O11 Ti1 116.5(6) . .
O11 C11 C16 125.5(9) . .
O11 C11 C12 112.5(8) . .
C16 C11 C12 122.0(10) . .
C12 O12 Ti1 115.8(6) . .
O12 C12 C13 125.2(9) . .
O12 C12 C11 115.2(8) . .
C13 C12 C11 119.6(10) . .
C12 C13 C14 119.9(10) . .
C15 C14 C13 119.4(10) . .
C14 C15 C16 122.4(11) . .
C11 C16 C15 116.7(10) . .
C11 C16 C17 120.7(9) . .
C15 C16 C17 122.5(10) . .
N18 C17 C16 112.8(9) . .
C19 N18 C17 120.9(10) . .
O20 C19 N18 124.3(11) . .
O20 C19 C21 114.2(9) . .
N18 C19 C21 120.8(9) . .
C19 O20 Li2 161.0(11) . 1_556
N22 C21 C31 109.9(7) . .
N22 C21 C19 110.6(8) . .
C31 C21 C19 104.7(6) . .
C23 N22 C21 119.1(8) . .
O24 C23 N22 121.4(9) . .
O24 C23 C25 120.7(8) . .
N22 C23 C25 117.9(9) . .
C23 O24 Li1 167.1(8) . .
C26 C25 C30 117.4(8) . .
C26 C25 C23 118.2(8) . .
C30 C25 C23 124.2(8) . .
C27 C26 C25 121.8(10) . .
C26 C27 C28 120.8(10) . .
C29 C28 C27 118.5(9) . .
C28 C29 O29 124.9(8) . .
C28 C29 C30 121.7(9) . .
O29 C29 C30 113.4(8) . .
C29 O29 Ti2 117.8(5) . .
O30 C30 C29 115.2(8) . .
O30 C30 C25 125.0(8) . .
C29 C30 C25 119.8(8) . .
C30 O30 Ti2 114.1(5) . .
C21 C31 C32 110.9(6) . .
C33 C32 C37 121.4(11) . .
C33 C32 C31 114.9(9) . .
C37 C32 C31 123.7(10) . .
C32 C33 C34 117.6(12) . .
C35 C34 C33 122.9(13) . .
C34 C35 C36 119.8(13) . .
C35 C36 C37 119.1(13) . .
C36 C37 C32 119.1(12) . .
C41 O41 Ti2 113.9(6) . .
C42 C41 C46 121.8(9) . .
C42 C41 O41 114.5(8) . .
C46 C41 O41 123.7(9) . .
C42 O42 Ti2 116.9(6) . .
O42 C42 C41 113.5(9) . .
O42 C42 C43 125.5(10) . .
C41 C42 C43 121.0(9) . .
C44 C43 C42 116.8(10) . .
C43 C44 C45 123.9(11) . .
C44 C45 C46 119.8(10) . .
C41 C46 C45 116.7(9) . .
C41 C46 C47 124.0(10) . .
C45 C46 C47 119.2(10) . .
C46 C47 N48 112.8(9) . .
C49 N48 C47 122.2(9) . .
O50 C49 N48 119.5(10) . .
O50 C49 C51 122.5(9) . .
N48 C49 C51 117.3(8) . .
C49 O50 Li1 152.4(8) . 1_554
C61 C51 N52 119.6(9) . .
C61 C51 C49 118.3(8) . .
N52 C51 C49 111.2(9) . .
C53 N52 C51 127.2(9) . .
O54 C53 N52 120.9(9) . .
O54 C53 C55 119.7(10) . .
N52 C53 C55 119.3(9) . .
C53 O54 Li2 173.3(10) . .
C60 C55 C56 118.8(10) . .
C60 C55 C53 121.8(9) . .
C56 C55 C53 119.4(10) . .
C57 C56 C55 120.5(11) . .
C56 C57 C58 122.2(10) . .
C57 C58 C59 117.4(10) . .
O59 C59 C58 124.7(9) . .
O59 C59 C60 114.0(8) . .
C58 C59 C60 121.0(9) . .
C59 O59 Ti1 115.9(5) . .
O60 C60 C55 125.5(8) . .
O60 C60 C59 114.5(8) . .
C55 C60 C59 119.8(9) . .
C60 O60 Ti1 115.4(5) . .
C51 C61 C62 117.4(11) . .
C67 C62 C63 114.5(13) . .
C67 C62 C61 117.7(13) . .
C63 C62 C61 127.6(14) . .
C64 C63 C62 125.5(13) . .
C65 C64 C63 119.8(13) . .
C66 C65 C64 118.8(14) . .
C65 C66 C67 122.9(14) . .
C62 C67 C66 118.1(12) . .
O4 Li2 O54 116.6(12) . .
O4 Li2 O20 111.7(13) . 1_554
O54 Li2 O20 104.1(11) . 1_554
O4 Li2 O101 100.4(11) . .
O54 Li2 O101 115.6(13) . .
O20 Li2 O101 108.5(11) 1_554 .
O24 Li1 O50 110.6(7) . 1_556
O24 Li1 O121 117.8(8) . .
O50 Li1 O121 115.3(8) 1_556 .
O24 Li1 O3 102.4(7) . .
O50 Li1 O3 108.1(8) 1_556 .
O121 Li1 O3 100.9(8) . .
O24 Li1 C122 119.4(7) . .
O50 Li1 C122 126.9(7) 1_556 .
O121 Li1 C122 22.8(4) . .
O3 Li1 C122 78.4(6) . .
C102 O101 Li2 119.5(9) . .
N103 C102 O101 127.4(11) . .
C102 N103 C105 115.8(12) . .
C102 N103 C104 121.4(10) . .
C105 N103 C104 122.8(12) . .
O111 C112 N113 129.5(12) . .
C112 N113 C114 119.2(13) . .
C112 N113 C115 119.9(11) . .
C114 N113 C115 120.6(13) . .
C122 O121 Li1 119.5(10) . .
O121 C122 N123 120.2(13) . .
O121 C122 Li1 37.7(7) . .
N123 C122 Li1 156.7(10) . .
C122 N123 C124 126.3(12) . .
C122 N123 C125 119.2(12) . .
C124 N123 C125 114.3(11) . .
O131 C132 N133 119.4(15) . .
C132 N133 C134 122.7(12) . .
C132 N133 C135 123.0(12) . .
C134 N133 C135 114.1(11) . .

loop_
_geom_bond_atom_site_label_1
_geom_bond_atom_site_label_2
_geom_bond_distance
_geom_bond_site_symmetry_2
Ti1 O59 1.911(6) .
Ti1 O11 1.923(6) .
Ti1 O12 1.933(6) .
Ti1 O60 1.975(6) .
Ti1 O2 1.996(6) .
Ti1 O1 2.018(6) .
Ti1 Ti2 3.1887(11) .
Ti2 O42 1.890(7) .
Ti2 O29 1.921(6) .
Ti2 O41 1.942(6) .
Ti2 O1 1.975(6) .
Ti2 O2 1.981(6) .
Ti2 O30 1.994(5) .
O1 C1 1.435(11) .
O2 C2 1.428(11) .
O11 C11 1.342(11) .
C11 C16 1.371(13) .
C11 C12 1.399(12) .
O12 C12 1.316(11) .
C12 C13 1.373(13) .
C13 C14 1.394(15) .
C14 C15 1.364(15) .
C15 C16 1.409(15) .
C16 C17 1.540(14) .
C17 N18 1.411(13) .
N18 C19 1.265(13) .
C19 O20 1.239(12) .
C19 C21 1.590(13) .
O20 Li2 1.89(2) 1_556
C21 N22 1.446(10) .
C21 C31 1.571(10) .
N22 C23 1.362(11) .
C23 O24 1.221(11) .
C23 C25 1.461(13) .
O24 Li1 1.880(15) .
C25 C26 1.379(12) .
C25 C30 1.394(12) .
C26 C27 1.342(13) .
C27 C28 1.384(13) .
C28 C29 1.344(12) .
C29 O29 1.371(10) .
C29 C30 1.377(12) .
C30 O30 1.374(9) .
C31 C32 1.601(12) .
C32 C33 1.294(14) .
C32 C37 1.370(15) .
C33 C34 1.377(18) .
C34 C35 1.297(18) .
C35 C36 1.338(19) .
C36 C37 1.363(18) .
O41 C41 1.387(10) .
C41 C42 1.372(13) .
C41 C46 1.385(12) .
O42 C42 1.371(10) .
C42 C43 1.401(14) .
C43 C44 1.349(14) .
C44 C45 1.368(14) .
C45 C46 1.416(14) .
C46 C47 1.443(14) .
C47 N48 1.519(14) .
N48 C49 1.367(13) .
C49 O50 1.225(11) .
C49 C51 1.488(15) .
O50 Li1 1.918(17) 1_554
C51 C61 1.392(12) .
C51 N52 1.468(12) .
N52 C53 1.297(12) .
C53 O54 1.268(11) .
C53 C55 1.493(13) .
O54 Li2 1.87(2) .
C55 C60 1.403(13) .
C55 C56 1.420(14) .
C56 C57 1.374(15) .
C57 C58 1.407(15) .
C58 C59 1.415(13) .
C59 O59 1.339(10) .
C59 C60 1.416(12) .
C60 O60 1.291(10) .
C61 C62 1.453(15) .
C62 C67 1.39(2) .
C62 C63 1.412(16) .
C63 C64 1.352(17) .
C64 C65 1.349(17) .
C65 C66 1.337(19) .
C66 C67 1.46(2) .
Li2 O4 1.78(2) .
Li2 O20 1.89(2) 1_554
Li2 O101 2.05(3) .
Li1 O50 1.918(17) 1_556
Li1 O121 1.932(17) .
Li1 O3 1.957(17) .
Li1 C122 2.75(2) .
O101 C102 1.283(12) .
C102 N103 1.271(14) .
N103 C105 1.444(16) .
N103 C104 1.450(14) .
O111 C112 1.249(14) .
C112 N113 1.290(15) .
N113 C114 1.366(17) .
N113 C115 1.429(13) .
O121 C122 1.223(14) .
C122 N123 1.352(14) .
N123 C124 1.428(14) .
N123 C125 1.444(15) .
O131 C132 1.230(15) .
C132 N133 1.282(17) .
N133 C134 1.410(14) .
N133 C135 1.525(14) .

loop_
_geom_torsion_atom_site_label_1
_geom_torsion_atom_site_label_2
_geom_torsion_atom_site_label_3
_geom_torsion_atom_site_label_4
_geom_torsion
_geom_torsion_site_symmetry_1
_geom_torsion_site_symmetry_4
O59 Ti1 Ti2 O42 5.2(3) . .
O11 Ti1 Ti2 O42 -94.6(3) . .
O12 Ti1 Ti2 O42 179.9(5) . .
O60 Ti1 Ti2 O42 86.5(3) . .
O2 Ti1 Ti2 O42 -20.3(4) . .
O1 Ti1 Ti2 O42 161.0(4) . .
O59 Ti1 Ti2 O29 -178.5(5) . .
O11 Ti1 Ti2 O29 81.8(3) . .
O12 Ti1 Ti2 O29 -3.8(3) . .
O60 Ti1 Ti2 O29 -97.2(3) . .
O2 Ti1 Ti2 O29 156.0(4) . .
O1 Ti1 Ti2 O29 -22.7(4) . .
O59 Ti1 Ti2 O41 -79.6(3) . .
O11 Ti1 Ti2 O41 -179.3(3) . .
O12 Ti1 Ti2 O41 95.1(3) . .
O60 Ti1 Ti2 O41 1.7(2) . .
O2 Ti1 Ti2 O41 -105.1(3) . .
O1 Ti1 Ti2 O41 76.2(4) . .
O59 Ti1 Ti2 O1 -155.8(4) . .
O11 Ti1 Ti2 O1 104.4(4) . .
O12 Ti1 Ti2 O1 18.9(4) . .
O60 Ti1 Ti2 O1 -74.5(4) . .
O2 Ti1 Ti2 O1 178.7(6) . .
O59 Ti1 Ti2 O2 25.5(4) . .
O11 Ti1 Ti2 O2 -74.2(3) . .
O12 Ti1 Ti2 O2 -159.8(4) . .
O60 Ti1 Ti2 O2 106.8(3) . .
O1 Ti1 Ti2 O2 -178.7(6) . .
O59 Ti1 Ti2 O30 101.0(3) . .
O11 Ti1 Ti2 O30 1.2(2) . .
O12 Ti1 Ti2 O30 -84.3(3) . .
O60 Ti1 Ti2 O30 -177.7(3) . .
O2 Ti1 Ti2 O30 75.5(3) . .
O1 Ti1 Ti2 O30 -103.2(4) . .
O42 Ti2 O1 C1 112.1(9) . .
O29 Ti2 O1 C1 -38.1(8) . .
O41 Ti2 O1 C1 54.1(8) . .
O2 Ti2 O1 C1 160.6(7) . .
O30 Ti2 O1 C1 -117.8(7) . .
Ti1 Ti2 O1 C1 159.8(9) . .
O42 Ti2 O1 Ti1 -47.7(9) . .
O29 Ti2 O1 Ti1 162.1(3) . .
O41 Ti2 O1 Ti1 -105.6(3) . .
O2 Ti2 O1 Ti1 0.8(4) . .
O30 Ti2 O1 Ti1 82.4(3) . .
O59 Ti1 O1 C1 -104.9(9) . .
O11 Ti1 O1 C1 114.0(7) . .
O12 Ti1 O1 C1 34.2(7) . .
O60 Ti1 O1 C1 -55.4(7) . .
O2 Ti1 O1 C1 -161.8(7) . .
Ti2 Ti1 O1 C1 -161.0(9) . .
O59 Ti1 O1 Ti2 56.1(8) . .
O11 Ti1 O1 Ti2 -85.1(3) . .
O12 Ti1 O1 Ti2 -164.9(3) . .
O60 Ti1 O1 Ti2 105.5(3) . .
O2 Ti1 O1 Ti2 -0.8(4) . .
O42 Ti2 O2 C2 -36.8(7) . .
O29 Ti2 O2 C2 103.3(9) . .
O41 Ti2 O2 C2 -118.1(7) . .
O1 Ti2 O2 C2 158.6(6) . .
O30 Ti2 O2 C2 54.9(7) . .
Ti1 Ti2 O2 C2 159.4(8) . .
O42 Ti2 O2 Ti1 163.8(3) . .
O29 Ti2 O2 Ti1 -56.1(8) . .
O41 Ti2 O2 Ti1 82.5(3) . .
O1 Ti2 O2 Ti1 -0.8(4) . .
O30 Ti2 O2 Ti1 -104.5(3) . .
O59 Ti1 O2 C2 39.5(7) . .
O11 Ti1 O2 C2 -51.3(7) . .
O12 Ti1 O2 C2 -112.9(9) . .
O60 Ti1 O2 C2 120.1(6) . .
O1 Ti1 O2 C2 -159.7(6) . .
Ti2 Ti1 O2 C2 -160.5(8) . .
O59 Ti1 O2 Ti2 -160.0(3) . .
O11 Ti1 O2 Ti2 109.2(3) . .
O12 Ti1 O2 Ti2 47.6(8) . .
O60 Ti1 O2 Ti2 -79.4(3) . .
O1 Ti1 O2 Ti2 0.8(4) . .
O59 Ti1 O11 C11 104.3(6) . .
O12 Ti1 O11 C11 -1.7(6) . .
O60 Ti1 O11 C11 49.1(12) . .
O2 Ti1 O11 C11 -162.0(6) . .
O1 Ti1 O11 C11 -89.9(6) . .
Ti2 Ti1 O11 C11 -127.1(6) . .
Ti1 O11 C11 C16 -179.0(8) . .
Ti1 O11 C11 C12 3.0(10) . .
O59 Ti1 O12 C12 -88.0(6) . .
O11 Ti1 O12 C12 0.0(6) . .
O60 Ti1 O12 C12 -167.5(6) . .
O2 Ti1 O12 C12 63.3(10) . .
O1 Ti1 O12 C12 107.5(6) . .
Ti2 Ti1 O12 C12 96.4(6) . .
Ti1 O12 C12 C13 179.9(7) . .
Ti1 O12 C12 C11 1.7(10) . .
O11 C11 C12 O12 -3.0(11) . .
C16 C11 C12 O12 178.9(9) . .
O11 C11 C12 C13 178.7(8) . .
C16 C11 C12 C13 0.6(14) . .
O12 C12 C13 C14 -177.4(10) . .
C11 C12 C13 C14 0.8(14) . .
C12 C13 C14 C15 -1.6(16) . .
C13 C14 C15 C16 1.2(18) . .
O11 C11 C16 C15 -178.9(9) . .
C12 C11 C16 C15 -1.1(15) . .
O11 C11 C16 C17 4.8(15) . .
C12 C11 C16 C17 -177.5(9) . .
C14 C15 C16 C11 0.2(17) . .
C14 C15 C16 C17 176.5(11) . .
C11 C16 C17 N18 -53.2(13) . .
C15 C16 C17 N18 130.6(11) . .
C16 C17 N18 C19 -178.9(9) . .
C17 N18 C19 O20 8.3(17) . .
C17 N18 C19 C21 178.2(9) . .
N18 C19 O20 Li2 -38(4) . 1_556
C21 C19 O20 Li2 151(3) . 1_556
O20 C19 C21 N22 176.6(8) . .
N18 C19 C21 N22 5.7(13) . .
O20 C19 C21 C31 -65.1(10) . .
N18 C19 C21 C31 124.1(10) . .
C31 C21 N22 C23 129.9(8) . .
C19 C21 N22 C23 -115.0(9) . .
C21 N22 C23 O24 -1.2(14) . .
C21 N22 C23 C25 177.8(8) . .
N22 C23 O24 Li1 19(4) . .
C25 C23 O24 Li1 -160(3) . .
O24 C23 C25 C26 1.6(15) . .
N22 C23 C25 C26 -177.4(10) . .
O24 C23 C25 C30 175.9(9) . .
N22 C23 C25 C30 -3.1(14) . .
C30 C25 C26 C27 -1.6(16) . .
C23 C25 C26 C27 173.2(11) . .
C25 C26 C27 C28 1.8(19) . .
C26 C27 C28 C29 -0.5(18) . .
C27 C28 C29 O29 179.9(10) . .
C27 C28 C29 C30 -1.1(16) . .
C28 C29 O29 Ti2 177.5(8) . .
C30 C29 O29 Ti2 -1.5(10) . .
O42 Ti2 O29 C29 90.2(6) . .
O41 Ti2 O29 C29 171.7(6) . .
O1 Ti2 O29 C29 -100.3(6) . .
O2 Ti2 O29 C29 -48.0(10) . .
O30 Ti2 O29 C29 1.3(6) . .
Ti1 Ti2 O29 C29 -86.7(6) . .
C28 C29 C30 O30 -178.5(9) . .
O29 C29 C30 O30 0.6(12) . .
C28 C29 C30 C25 1.4(15) . .
O29 C29 C30 C25 -179.6(8) . .
C26 C25 C30 O30 179.8(9) . .
C23 C25 C30 O30 5.4(15) . .
C26 C25 C30 C29 0.0(14) . .
C23 C25 C30 C29 -174.4(9) . .
C29 C30 O30 Ti2 0.5(10) . .
C25 C30 O30 Ti2 -179.3(7) . .
O42 Ti2 O30 C30 -106.8(6) . .
O29 Ti2 O30 C30 -1.0(6) . .
O41 Ti2 O30 C30 -51.2(14) . .
O1 Ti2 O30 C30 88.9(6) . .
O2 Ti2 O30 C30 161.8(6) . .
Ti1 Ti2 O30 C30 126.1(5) . .
N22 C21 C31 C32 -68.7(9) . .
C19 C21 C31 C32 172.5(8) . .
C21 C31 C32 C33 154.8(9) . .
C21 C31 C32 C37 -24.2(14) . .
C37 C32 C33 C34 -2.3(19) . .
C31 C32 C33 C34 178.6(10) . .
C32 C33 C34 C35 -1(2) . .
C33 C34 C35 C36 3(2) . .
C34 C35 C36 C37 -1(3) . .
C35 C36 C37 C32 -3(2) . .
C33 C32 C37 C36 4(2) . .
C31 C32 C37 C36 -176.9(13) . .
O42 Ti2 O41 C41 1.3(6) . .
O29 Ti2 O41 C41 -104.5(6) . .
O1 Ti2 O41 C41 163.6(6) . .
O2 Ti2 O41 C41 90.5(6) . .
O30 Ti2 O41 C41 -55.3(13) . .
Ti1 Ti2 O41 C41 127.4(5) . .
Ti2 O41 C41 C42 -2.6(10) . .
Ti2 O41 C41 C46 176.3(7) . .
O29 Ti2 O42 C42 90.2(6) . .
O41 Ti2 O42 C42 0.3(6) . .
O1 Ti2 O42 C42 -58.7(11) . .
O2 Ti2 O42 C42 -104.9(6) . .
O30 Ti2 O42 C42 169.8(6) . .
Ti1 Ti2 O42 C42 -92.8(6) . .
Ti2 O42 C42 C41 -1.8(10) . .
Ti2 O42 C42 C43 177.9(8) . .
C46 C41 C42 O42 -176.1(8) . .
O41 C41 C42 O42 2.8(12) . .
C46 C41 C42 C43 4.2(15) . .
O41 C41 C42 C43 -176.9(8) . .
O42 C42 C43 C44 177.6(10) . .
C41 C42 C43 C44 -2.8(15) . .
C42 C43 C44 C45 0.0(17) . .
C43 C44 C45 C46 1.4(18) . .
C42 C41 C46 C45 -2.6(14) . .
O41 C41 C46 C45 178.5(9) . .
C42 C41 C46 C47 172.7(10) . .
O41 C41 C46 C47 -6.2(15) . .
C44 C45 C46 C41 -0.1(15) . .
C44 C45 C46 C47 -175.7(10) . .
C41 C46 C47 N48 44.9(14) . .
C45 C46 C47 N48 -139.9(10) . .
C46 C47 N48 C49 175.3(9) . .
C47 N48 C49 O50 -3.5(15) . .
C47 N48 C49 C51 167.6(10) . .
N48 C49 O50 Li1 58(2) . 1_554
C51 C49 O50 Li1 -112.1(19) . 1_554
O50 C49 C51 C61 -14.4(18) . .
N48 C49 C51 C61 174.9(11) . .
O50 C49 C51 N52 -158.5(9) . .
N48 C49 C51 N52 30.7(13) . .
C61 C51 N52 C53 -63.2(18) . .
C49 C51 N52 C53 80.4(13) . .
C51 N52 C53 O54 1.9(16) . .
C51 N52 C53 C55 -173.7(10) . .
N52 C53 O54 Li2 -168(9) . .
C55 C53 O54 Li2 7(10) . .
O54 C53 C55 C60 -169.6(9) . .
N52 C53 C55 C60 6.0(14) . .
O54 C53 C55 C56 9.9(14) . .
N52 C53 C55 C56 -174.4(10) . .
C60 C55 C56 C57 4.0(17) . .
C53 C55 C56 C57 -175.5(11) . .
C55 C56 C57 C58 -2.1(19) . .
C56 C57 C58 C59 1.8(18) . .
C57 C58 C59 O59 -177.3(9) . .
C57 C58 C59 C60 -3.7(15) . .
C58 C59 O59 Ti1 179.1(8) . .
C60 C59 O59 Ti1 5.1(10) . .
O11 Ti1 O59 C59 -170.2(6) . .
O12 Ti1 O59 C59 -90.5(6) . .
O60 Ti1 O59 C59 -3.7(6) . .
O2 Ti1 O59 C59 100.0(6) . .
O1 Ti1 O59 C59 46.5(10) . .
Ti2 Ti1 O59 C59 85.1(6) . .
C56 C55 C60 O60 178.4(10) . .
C53 C55 C60 O60 -2.1(15) . .
C56 C55 C60 C59 -5.8(14) . .
C53 C55 C60 C59 173.8(8) . .
O59 C59 C60 O60 -3.7(11) . .
C58 C59 C60 O60 -178.0(9) . .
O59 C59 C60 C55 -180.0(8) . .
C58 C59 C60 C55 5.8(13) . .
C55 C60 O60 Ti1 176.7(7) . .
C59 C60 O60 Ti1 0.7(10) . .
O59 Ti1 O60 C60 1.6(6) . .
O11 Ti1 O60 C60 58.1(12) . .
O12 Ti1 O60 C60 107.9(7) . .
O2 Ti1 O60 C60 -89.7(7) . .
O1 Ti1 O60 C60 -160.8(7) . .
Ti2 Ti1 O60 C60 -125.6(6) . .
N52 C51 C61 C62 -40.9(19) . .
C49 C51 C61 C62 177.9(11) . .
C51 C61 C62 C67 103.4(16) . .
C51 C61 C62 C63 -80.8(17) . .
C67 C62 C63 C64 3(2) . .
C61 C62 C63 C64 -173.0(13) . .
C62 C63 C64 C65 -4(2) . .
C63 C64 C65 C66 0(2) . .
C64 C65 C66 C67 5(2) . .
C63 C62 C67 C66 2.0(19) . .
C61 C62 C67 C66 178.4(12) . .
C65 C66 C67 C62 -6(2) . .
C53 O54 Li2 O4 29(10) . .
C53 O54 Li2 O20 152(8) . 1_554
C53 O54 Li2 O101 -89(9) . .
C23 O24 Li1 O50 1(4) . 1_556
C23 O24 Li1 O121 -135(3) . .
C23 O24 Li1 O3 116(4) . .
C23 O24 Li1 C122 -161(3) . .
O4 Li2 O101 C102 -3.4(13) . .
O54 Li2 O101 C102 122.9(12) . .
O20 Li2 O101 C102 -120.7(11) 1_554 .
Li2 O101 C102 N103 167.4(12) . .
O101 C102 N103 C105 -1.6(19) . .
O101 C102 N103 C104 177.8(11) . .
O111 C112 N113 C114 -13(3) . .
O111 C112 N113 C115 172.7(15) . .
O24 Li1 O121 C122 -100.3(11) . .
O50 Li1 O121 C122 126.2(10) 1_556 .
O3 Li1 O121 C122 10.2(12) . .
Li1 O121 C122 N123 -170.3(9) . .
O24 Li1 C122 O121 92.3(12) . .
O50 Li1 C122 O121 -65.8(12) 1_556 .
O3 Li1 C122 O121 -169.8(12) . .
O24 Li1 C122 N123 114(2) . .
O50 Li1 C122 N123 -44(3) 1_556 .
O121 Li1 C122 N123 22(2) . .
O3 Li1 C122 N123 -148(2) . .
O121 C122 N123 C124 -2.3(17) . .
Li1 C122 N123 C124 -17(3) . .
O121 C122 N123 C125 -176.8(11) . .
Li1 C122 N123 C125 168.0(18) . .
O131 C132 N133 C134 171.7(14) . .
O131 C132 N133 C135 -14(2) . .
